data_7022513
loop_
_publ_author_name
'Wang, Shaoli'
'Li, Baixiang'
'Liang, Tongling'
'Redshaw, Carl'
'Li, Yuesheng'
'Sun, Wen-Hua'

_publ_section_title
;
 Synthesis, characterization and catalytic behavior toward ethylene of
 2-[1-(4,6-dimethyl-2-benzhydrylphenylimino)ethyl]-6-[1-(arylimino)ethyl]pyridylmetal
 (iron or cobalt) chlorides.
;
_journal_issue 25
_journal_name_full 'Dalton transactions (Cambridge, England : 2003)'
_journal_page_first 9188
_journal_page_last 9197
_journal_paper_doi 10.1039/c3dt00011g
_journal_volume 42
_journal_year 2013
_chemical_formula_moiety 'C40 H41 Cl2 Co N3'
_chemical_formula_sum 'C40 H41 Cl2 Co N3'
_chemical_formula_weight 693.59
_chemical_name_systematic
;
?
;
_space_group_IT_number 14
_symmetry_cell_setting monoclinic
_symmetry_space_group_name_Hall '-P 2yn'
_symmetry_space_group_name_H-M 'P 1 21/n 1'
_atom_sites_solution_hydrogens geom
_atom_sites_solution_primary direct
_atom_sites_solution_secondary difmap
_audit_creation_method SHELXL-97
_cell_angle_alpha 90.00
_cell_angle_beta 109.76(3)
_cell_angle_gamma 90.00
_cell_formula_units_Z 4
_cell_length_a 15.819(3)
_cell_length_b 13.999(3)
_cell_length_c 16.625(3)
_cell_measurement_reflns_used 11064
_cell_measurement_temperature 173(2)
_cell_measurement_theta_max 27.49
_cell_measurement_theta_min 1.54
_cell_volume 3464.8(13)
_computing_cell_refinement 'CrystalClear (Rigaku Inc., 2007)'
_computing_data_collection 'CrystalClear (Rigaku Inc., 2007)'
_computing_data_reduction 'CrystalClear (Rigaku Inc., 2007)'
_computing_molecular_graphics 'XP in Siemens SHELXTL (Sheldrick, 1994)'
_computing_publication_material 'SHELX97 (Sheldrick, 1997)'
_computing_structure_refinement 'SHELXL-97 (Sheldrick, 1997)'
_computing_structure_solution 'SHELXS-97 (Sheldrick, 1990)'
_diffrn_ambient_temperature 173(2)
_diffrn_measured_fraction_theta_full 0.996
_diffrn_measured_fraction_theta_max 0.996
_diffrn_measurement_device_type 'Saturn724+ CCD'
_diffrn_measurement_method '\w scans at fixed \c = 45\%'
_diffrn_radiation_monochromator graphite
_diffrn_radiation_source 'fine-focus sealed tube'
_diffrn_radiation_type MoK\a
_diffrn_radiation_wavelength 0.71073
_diffrn_reflns_av_R_equivalents 0.0740
_diffrn_reflns_av_unetI/netI 0.0759
_diffrn_reflns_limit_h_max 20
_diffrn_reflns_limit_h_min -20
_diffrn_reflns_limit_k_max 17
_diffrn_reflns_limit_k_min -18
_diffrn_reflns_limit_l_max 21
_diffrn_reflns_limit_l_min -21
_diffrn_reflns_number 25411
_diffrn_reflns_theta_full 27.49
_diffrn_reflns_theta_max 27.49
_diffrn_reflns_theta_min 1.54
_diffrn_standards_decay_% none
_diffrn_standards_interval_count none
_diffrn_standards_interval_time none
_diffrn_standards_number none
_exptl_absorpt_coefficient_mu 0.682
_exptl_absorpt_correction_T_max 1.0000
_exptl_absorpt_correction_T_min 0.7798
_exptl_absorpt_correction_type multi-scan
_exptl_absorpt_process_details 'SADABS (Sheldrick, 1996)'
_exptl_crystal_colour brown
_exptl_crystal_density_diffrn 1.330
_exptl_crystal_density_method 'not measured'
_exptl_crystal_description block
_exptl_crystal_F_000 1452
_exptl_crystal_size_max 0.2000
_exptl_crystal_size_mid 0.1800
_exptl_crystal_size_min 0.1700
_refine_diff_density_max 0.602
_refine_diff_density_min -0.821
_refine_diff_density_rms 0.178
_refine_ls_extinction_method none
_refine_ls_goodness_of_fit_ref 1.249
_refine_ls_hydrogen_treatment constr
_refine_ls_matrix_type full
_refine_ls_number_parameters 415
_refine_ls_number_reflns 7933
_refine_ls_number_restraints 0
_refine_ls_restrained_S_all 1.249
_refine_ls_R_factor_gt 0.0861
_refine_ls_shift/su_max 0.002
_refine_ls_shift/su_mean 0.000
_refine_ls_structure_factor_coef Fsqd
_refine_ls_weighting_details 'calc w=1/[\s^2^(Fo^2^)+(0.0921P)^2^+5.4304P] where P=(Fo^2^+2Fc^2^)/3'
_refine_ls_weighting_scheme calc
_refine_ls_wR_factor_gt 0.2036
_refine_ls_wR_factor_ref 0.2296
_reflns_number_gt 6732
_reflns_number_total 7933
_reflns_threshold_expression >2sigma(I)
_cod_data_source_file c3dt00011g.txt
_cod_data_source_block C2
_cod_depositor_comments
;
The following automatic conversions were performed:

'_symmetry_cell_setting' value 'Monoclinic' changed to 'monoclinic'
according to /home/saulius/struct/CIF-dictionaries/cif_core.dic
dictionary named 'cif_core.dic' version 2.4.2 from 2011-04-26.

Automatic conversion script
Id: cif_fix_values 1891 2012-01-12 08:04:46Z andrius 
;
_cod_original_cell_volume 3465.0(12)
_cod_original_sg_symbol_H-M P2(1)/n
_cod_database_code 7022513
_refine_ls_r_factor_ref 0.1072

loop_
_symmetry_equiv_pos_as_xyz
'x, y, z'
'-x+1/2, y+1/2, -z+1/2'
'-x, -y, -z'
'x-1/2, -y-1/2, z-1/2'

loop_
_atom_site_label
_atom_site_type_symbol
_atom_site_fract_x
_atom_site_fract_y
_atom_site_fract_z
_atom_site_U_iso_or_equiv
_atom_site_adp_type
_atom_site_occupancy
_atom_site_symmetry_multiplicity
_atom_site_calc_flag
_atom_site_refinement_flags
Co1 Co 0.05164(4) 0.80532(4) 0.10317(4) 0.01834(18) Uani 1 1 d .
Cl2 Cl 0.11801(9) 0.94210(9) 0.08113(9) 0.0334(3) Uani 1 1 d .
Cl1 Cl 0.11371(7) 0.76714(9) 0.24297(7) 0.0272(3) Uani 1 1 d .
N1 N 0.1162(2) 0.6986(3) 0.0437(2) 0.0208(8) Uani 1 1 d .
N3 N -0.0814(2) 0.8519(3) 0.1033(2) 0.0182(8) Uani 1 1 d .
N2 N -0.0364(2) 0.7842(3) -0.0197(2) 0.0186(8) Uani 1 1 d .
C15 C -0.1166(3) 0.8020(3) 0.2276(3) 0.0186(9) Uani 1 1 d .
C7 C -0.1179(3) 0.8231(3) -0.0433(3) 0.0173(9) Uani 1 1 d .
C19 C -0.2185(3) 0.6923(3) 0.1174(3) 0.0221(9) Uani 1 1 d .
C6 C -0.1765(3) 0.8165(3) -0.1271(3) 0.0219(9) Uani 1 1 d .
H6A H -0.2344 0.8448 -0.1431 0.026 Uiso 1 1 calc R
C10 C -0.0976(3) 0.8773(3) 0.1811(3) 0.0185(9) Uani 1 1 d .
C2 C 0.0777(3) 0.6859(3) -0.0369(3) 0.0225(10) Uani 1 1 d .
C4 C -0.0651(3) 0.7266(3) -0.1609(3) 0.0217(9) Uani 1 1 d .
H4A H -0.0450 0.6931 -0.2008 0.026 Uiso 1 1 calc R
C18 C -0.1289(3) 0.7009(3) 0.1906(3) 0.0206(9) Uani 1 1 d .
H18A H -0.0813 0.6927 0.1640 0.025 Uiso 1 1 calc R
C14 C -0.1265(3) 0.8233(3) 0.3056(3) 0.0223(9) Uani 1 1 d .
H14A H -0.1410 0.7735 0.3375 0.027 Uiso 1 1 calc R
C32 C 0.2794(3) 0.6901(4) 0.0784(3) 0.0280(11) Uani 1 1 d .
C12 C -0.0977(3) 0.9891(3) 0.2895(3) 0.0214(9) Uani 1 1 d .
H12A H -0.0908 1.0526 0.3108 0.026 Uiso 1 1 calc R
C13 C -0.1157(3) 0.9161(3) 0.3382(3) 0.0220(9) Uani 1 1 d .
C8 C -0.1414(3) 0.8637(3) 0.0298(3) 0.0174(9) Uani 1 1 d .
C31 C 0.2004(3) 0.6533(3) 0.0876(3) 0.0229(10) Uani 1 1 d .
C25 C -0.1124(3) 0.6223(3) 0.2577(3) 0.0220(9) Uani 1 1 d .
C24 C -0.2980(3) 0.7215(3) 0.1277(4) 0.0279(11) Uani 1 1 d .
H24A H -0.2973 0.7450 0.1815 0.033 Uiso 1 1 calc R
C5 C -0.1496(3) 0.7683(3) -0.1864(3) 0.0239(10) Uani 1 1 d .
H5A H -0.1883 0.7637 -0.2441 0.029 Uiso 1 1 calc R
C9 C -0.2324(3) 0.9063(3) 0.0119(3) 0.0227(10) Uani 1 1 d .
H9A H -0.2382 0.9300 0.0652 0.034 Uiso 1 1 calc R
H9B H -0.2783 0.8576 -0.0129 0.034 Uiso 1 1 calc R
H9C H -0.2405 0.9594 -0.0285 0.034 Uiso 1 1 calc R
C3 C -0.0103(3) 0.7346(3) -0.0760(3) 0.0199(9) Uani 1 1 d .
C30 C -0.0293(3) 0.6179(3) 0.3232(3) 0.0270(10) Uani 1 1 d .
H30A H 0.0146 0.6656 0.3272 0.032 Uiso 1 1 calc R
C20 C -0.2217(4) 0.6562(3) 0.0387(3) 0.0288(11) Uani 1 1 d .
H20A H -0.1682 0.6342 0.0310 0.035 Uiso 1 1 calc R
C39 C 0.1165(4) 0.5346(4) 0.1486(4) 0.0333(12) Uani 1 1 d .
H39A H 0.0697 0.5848 0.1309 0.040 Uiso 1 1 calc R
H39B H 0.0957 0.4801 0.1088 0.040 Uiso 1 1 calc R
C11 C -0.0894(3) 0.9706(3) 0.2094(3) 0.0204(9) Uani 1 1 d .
C27 C -0.1563(4) 0.4781(4) 0.3138(3) 0.0334(12) Uani 1 1 d .
H27A H -0.2002 0.4304 0.3101 0.040 Uiso 1 1 calc R
C26 C -0.1757(3) 0.5520(4) 0.2538(3) 0.0294(11) Uani 1 1 d .
H26A H -0.2328 0.5542 0.2099 0.035 Uiso 1 1 calc R
C22 C -0.3804(4) 0.6820(4) -0.0183(4) 0.0444(16) Uani 1 1 d .
H22A H -0.4355 0.6790 -0.0648 0.053 Uiso 1 1 calc R
C28 C -0.0743(4) 0.4738(4) 0.3783(4) 0.0352(12) Uani 1 1 d .
H28A H -0.0614 0.4236 0.4191 0.042 Uiso 1 1 calc R
C37 C 0.2752(3) 0.7776(4) 0.0233(4) 0.0374(13) Uani 1 1 d .
H37A H 0.2518 0.7576 -0.0373 0.045 Uiso 1 1 calc R
H37B H 0.2311 0.8227 0.0325 0.045 Uiso 1 1 calc R
C34 C 0.3615(4) 0.5637(4) 0.1700(4) 0.0381(14) Uani 1 1 d .
H34A H 0.4170 0.5319 0.1971 0.046 Uiso 1 1 calc R
C23 C -0.3788(4) 0.7168(4) 0.0600(4) 0.0384(14) Uani 1 1 d .
H23A H -0.4329 0.7374 0.0675 0.046 Uiso 1 1 calc R
C33 C 0.3597(3) 0.6433(4) 0.1211(3) 0.0355(13) Uani 1 1 d .
H33A H 0.4142 0.6668 0.1163 0.043 Uiso 1 1 calc R
C1 C 0.1116(3) 0.6229(4) -0.0928(3) 0.0339(12) Uani 1 1 d .
H1A H 0.1698 0.5957 -0.0588 0.051 Uiso 1 1 calc R
H1B H 0.1186 0.6609 -0.1397 0.051 Uiso 1 1 calc R
H1C H 0.0685 0.5713 -0.1163 0.051 Uiso 1 1 calc R
C16 C -0.0705(3) 1.0515(3) 0.1578(3) 0.0283(11) Uani 1 1 d .
H16A H -0.0669 1.0265 0.1040 0.042 Uiso 1 1 calc R
H16B H -0.0133 1.0819 0.1904 0.042 Uiso 1 1 calc R
H16C H -0.1189 1.0987 0.1455 0.042 Uiso 1 1 calc R
C21 C -0.3020(4) 0.6519(4) -0.0285(4) 0.0420(14) Uani 1 1 d .
H21A H -0.3031 0.6279 -0.0823 0.050 Uiso 1 1 calc R
C36 C 0.2023(3) 0.5737(4) 0.1397(3) 0.0292(11) Uani 1 1 d .
C35 C 0.2839(4) 0.5290(4) 0.1804(4) 0.0347(12) Uani 1 1 d .
H35A H 0.2865 0.4747 0.2153 0.042 Uiso 1 1 calc R
C29 C -0.0106(4) 0.5438(4) 0.3829(3) 0.0338(12) Uani 1 1 d .
H29A H 0.0463 0.5412 0.4271 0.041 Uiso 1 1 calc R
C40 C 0.1257(4) 0.5018(4) 0.2378(4) 0.0403(13) Uani 1 1 d .
H40A H 0.0676 0.4780 0.2383 0.060 Uiso 1 1 calc R
H40B H 0.1450 0.5556 0.2775 0.060 Uiso 1 1 calc R
H40C H 0.1704 0.4506 0.2552 0.060 Uiso 1 1 calc R
C17 C -0.1242(4) 0.9370(4) 0.4243(3) 0.0311(11) Uani 1 1 d .
H17A H -0.1144 1.0053 0.4370 0.047 Uiso 1 1 calc R
H17B H -0.0793 0.8999 0.4685 0.047 Uiso 1 1 calc R
H17C H -0.1845 0.9193 0.4233 0.047 Uiso 1 1 calc R
C38 C 0.3622(5) 0.8307(6) 0.0382(6) 0.065(2) Uani 1 1 d .
H38A H 0.3516 0.8856 -0.0006 0.098 Uiso 1 1 calc R
H38B H 0.4062 0.7879 0.0274 0.098 Uiso 1 1 calc R
H38C H 0.3854 0.8532 0.0975 0.098 Uiso 1 1 calc R

loop_
_atom_site_aniso_label
_atom_site_aniso_U_11
_atom_site_aniso_U_22
_atom_site_aniso_U_33
_atom_site_aniso_U_23
_atom_site_aniso_U_13
_atom_site_aniso_U_12
Co1 0.0152(3) 0.0228(3) 0.0156(3) -0.0009(2) 0.0034(2) -0.0012(2)
Cl2 0.0362(7) 0.0310(6) 0.0356(7) -0.0004(5) 0.0154(6) -0.0119(5)
Cl1 0.0226(5) 0.0367(7) 0.0192(6) 0.0031(5) 0.0029(4) 0.0026(5)
N1 0.0190(18) 0.024(2) 0.0190(19) 0.0001(16) 0.0063(15) 0.0012(15)
N3 0.0155(17) 0.0192(18) 0.0191(18) 0.0032(15) 0.0048(14) -0.0003(14)
N2 0.0172(17) 0.0191(18) 0.0192(18) 0.0006(15) 0.0059(15) 0.0007(14)
C15 0.0134(19) 0.023(2) 0.018(2) 0.0023(18) 0.0035(16) 0.0004(16)
C7 0.0160(19) 0.015(2) 0.019(2) 0.0036(17) 0.0043(17) 0.0000(16)
C19 0.023(2) 0.020(2) 0.020(2) 0.0014(18) 0.0027(18) -0.0049(17)
C6 0.016(2) 0.026(2) 0.021(2) 0.0032(19) 0.0032(17) 0.0012(17)
C10 0.0153(19) 0.023(2) 0.016(2) 0.0005(18) 0.0033(16) 0.0026(16)
C2 0.017(2) 0.026(2) 0.023(2) -0.0005(19) 0.0052(18) -0.0020(17)
C4 0.025(2) 0.023(2) 0.018(2) -0.0021(19) 0.0088(18) -0.0061(18)
C18 0.020(2) 0.022(2) 0.019(2) -0.0006(18) 0.0058(18) 0.0003(17)
C14 0.023(2) 0.025(2) 0.020(2) 0.0020(19) 0.0088(18) 0.0021(18)
C32 0.019(2) 0.043(3) 0.021(2) -0.007(2) 0.0060(19) 0.001(2)
C12 0.017(2) 0.024(2) 0.023(2) -0.0081(19) 0.0049(17) -0.0006(17)
C13 0.018(2) 0.027(2) 0.021(2) -0.0015(19) 0.0077(18) 0.0014(17)
C8 0.0164(19) 0.016(2) 0.020(2) 0.0008(17) 0.0061(17) 0.0002(16)
C31 0.018(2) 0.030(2) 0.019(2) -0.008(2) 0.0032(17) 0.0010(18)
C25 0.025(2) 0.020(2) 0.024(2) -0.0015(19) 0.0117(19) -0.0003(17)
C24 0.024(2) 0.020(2) 0.036(3) -0.001(2) 0.007(2) -0.0027(18)
C5 0.022(2) 0.025(2) 0.021(2) 0.0024(19) 0.0022(18) -0.0031(18)
C9 0.015(2) 0.024(2) 0.027(2) 0.001(2) 0.0050(18) 0.0016(17)
C3 0.019(2) 0.020(2) 0.020(2) -0.0030(18) 0.0058(18) -0.0029(17)
C30 0.023(2) 0.025(2) 0.033(3) 0.004(2) 0.009(2) -0.0023(19)
C20 0.038(3) 0.021(2) 0.027(3) -0.003(2) 0.010(2) -0.009(2)
C39 0.034(3) 0.028(3) 0.035(3) 0.000(2) 0.008(2) -0.005(2)
C11 0.016(2) 0.025(2) 0.018(2) 0.0027(18) 0.0036(17) 0.0014(17)
C27 0.038(3) 0.028(3) 0.034(3) 0.009(2) 0.012(2) -0.007(2)
C26 0.029(3) 0.027(3) 0.029(3) 0.005(2) 0.006(2) 0.001(2)
C22 0.040(3) 0.033(3) 0.041(3) 0.010(3) -0.012(3) -0.016(2)
C28 0.041(3) 0.033(3) 0.033(3) 0.013(2) 0.014(2) 0.005(2)
C37 0.026(3) 0.048(3) 0.039(3) 0.006(3) 0.012(2) -0.004(2)
C34 0.028(3) 0.048(3) 0.031(3) -0.010(3) 0.000(2) 0.021(2)
C23 0.025(3) 0.027(3) 0.052(4) 0.006(3) -0.002(2) -0.001(2)
C33 0.021(2) 0.055(4) 0.028(3) -0.014(3) 0.005(2) 0.005(2)
C1 0.026(2) 0.047(3) 0.027(3) -0.012(2) 0.007(2) 0.009(2)
C16 0.035(3) 0.023(2) 0.028(3) 0.003(2) 0.013(2) -0.006(2)
C21 0.063(4) 0.031(3) 0.025(3) -0.001(2) 0.006(3) -0.014(3)
C36 0.029(3) 0.031(3) 0.024(2) -0.008(2) 0.004(2) 0.007(2)
C35 0.034(3) 0.032(3) 0.032(3) -0.003(2) 0.003(2) 0.012(2)
C29 0.033(3) 0.038(3) 0.026(3) 0.013(2) 0.004(2) 0.000(2)
C40 0.046(3) 0.033(3) 0.042(3) -0.009(3) 0.014(3) -0.008(3)
C17 0.037(3) 0.035(3) 0.024(3) -0.006(2) 0.015(2) -0.004(2)
C38 0.041(4) 0.059(4) 0.092(6) 0.004(4) 0.017(4) -0.015(3)

loop_
_atom_type_symbol
_atom_type_description
_atom_type_scat_dispersion_real
_atom_type_scat_dispersion_imag
_atom_type_scat_source
C C 0.0033 0.0016 'International Tables Vol C Tables 4.2.6.8 and 6.1.1.4'
H H 0.0000 0.0000 'International Tables Vol C Tables 4.2.6.8 and 6.1.1.4'
N N 0.0061 0.0033 'International Tables Vol C Tables 4.2.6.8 and 6.1.1.4'
Cl Cl 0.1484 0.1585 'International Tables Vol C Tables 4.2.6.8 and 6.1.1.4'
Co Co 0.3494 0.9721 'International Tables Vol C Tables 4.2.6.8 and 6.1.1.4'

loop_
_geom_angle_atom_site_label_1
_geom_angle_atom_site_label_2
_geom_angle_atom_site_label_3
_geom_angle
N2 Co1 N3 73.67(14)
N2 Co1 N1 73.83(14)
N3 Co1 N1 141.45(14)
N2 Co1 Cl1 153.55(11)
N3 Co1 Cl1 98.76(11)
N1 Co1 Cl1 101.13(11)
N2 Co1 Cl2 98.91(11)
N3 Co1 Cl2 104.14(10)
N1 Co1 Cl2 100.86(11)
Cl1 Co1 Cl2 107.53(5)
C2 N1 C31 120.1(4)
C2 N1 Co1 115.5(3)
C31 N1 Co1 124.0(3)
C8 N3 C10 121.6(4)
C8 N3 Co1 116.0(3)
C10 N3 Co1 122.1(3)
C7 N2 C3 120.2(4)
C7 N2 Co1 119.6(3)
C3 N2 Co1 120.1(3)
C14 C15 C10 117.8(4)
C14 C15 C18 122.4(4)
C10 C15 C18 119.8(4)
N2 C7 C6 121.3(4)
N2 C7 C8 113.4(4)
C6 C7 C8 125.0(4)
C20 C19 C24 118.5(5)
C20 C19 C18 120.5(4)
C24 C19 C18 120.9(4)
C5 C6 C7 119.1(4)
C5 C6 H6A 120.4
C7 C6 H6A 120.4
C11 C10 C15 122.6(4)
C11 C10 N3 120.9(4)
C15 C10 N3 116.4(4)
N1 C2 C3 115.8(4)
N1 C2 C1 125.8(4)
C3 C2 C1 118.3(4)
C5 C4 C3 118.9(4)
C5 C4 H4A 120.6
C3 C4 H4A 120.6
C25 C18 C15 113.9(4)
C25 C18 C19 114.1(4)
C15 C18 C19 110.5(4)
C25 C18 H18A 105.8
C15 C18 H18A 105.8
C19 C18 H18A 105.8
C15 C14 C13 121.6(4)
C15 C14 H14A 119.2
C13 C14 H14A 119.2
C33 C32 C31 117.6(5)
C33 C32 C37 122.3(5)
C31 C32 C37 120.1(4)
C13 C12 C11 121.3(4)
C13 C12 H12A 119.4
C11 C12 H12A 119.4
C12 C13 C14 118.7(4)
C12 C13 C17 120.7(4)
C14 C13 C17 120.6(4)
N3 C8 C9 126.6(4)
N3 C8 C7 114.7(4)
C9 C8 C7 118.5(4)
C36 C31 C32 121.5(4)
C36 C31 N1 119.1(4)
C32 C31 N1 119.3(4)
C26 C25 C30 118.6(4)
C26 C25 C18 122.3(4)
C30 C25 C18 119.1(4)
C19 C24 C23 120.7(5)
C19 C24 H24A 119.7
C23 C24 H24A 119.7
C6 C5 C4 119.2(4)
C6 C5 H5A 120.4
C4 C5 H5A 120.4
C8 C9 H9A 109.5
C8 C9 H9B 109.5
H9A C9 H9B 109.5
C8 C9 H9C 109.5
H9A C9 H9C 109.5
H9B C9 H9C 109.5
N2 C3 C4 121.2(4)
N2 C3 C2 113.4(4)
C4 C3 C2 125.3(4)
C25 C30 C29 120.3(5)
C25 C30 H30A 119.8
C29 C30 H30A 119.8
C21 C20 C19 120.7(5)
C21 C20 H20A 119.7
C19 C20 H20A 119.7
C40 C39 C36 114.4(5)
C40 C39 H39A 108.7
C36 C39 H39A 108.7
C40 C39 H39B 108.7
C36 C39 H39B 108.7
H39A C39 H39B 107.6
C10 C11 C12 117.9(4)
C10 C11 C16 122.1(4)
C12 C11 C16 120.0(4)
C28 C27 C26 120.7(5)
C28 C27 H27A 119.7
C26 C27 H27A 119.7
C25 C26 C27 120.6(5)
C25 C26 H26A 119.7
C27 C26 H26A 119.7
C21 C22 C23 119.7(5)
C21 C22 H22A 120.2
C23 C22 H22A 120.2
C27 C28 C29 119.1(5)
C27 C28 H28A 120.4
C29 C28 H28A 120.4
C38 C37 C32 116.5(5)
C38 C37 H37A 108.2
C32 C37 H37A 108.2
C38 C37 H37B 108.2
C32 C37 H37B 108.2
H37A C37 H37B 107.3
C33 C34 C35 121.1(5)
C33 C34 H34A 119.5
C35 C34 H34A 119.5
C22 C23 C24 119.9(6)
C22 C23 H23A 120.0
C24 C23 H23A 120.0
C34 C33 C32 121.1(5)
C34 C33 H33A 119.5
C32 C33 H33A 119.5
C2 C1 H1A 109.5
C2 C1 H1B 109.5
H1A C1 H1B 109.5
C2 C1 H1C 109.5
H1A C1 H1C 109.5
H1B C1 H1C 109.5
C11 C16 H16A 109.5
C11 C16 H16B 109.5
H16A C16 H16B 109.5
C11 C16 H16C 109.5
H16A C16 H16C 109.5
H16B C16 H16C 109.5
C22 C21 C20 120.6(6)
C22 C21 H21A 119.7
C20 C21 H21A 119.7
C35 C36 C31 118.7(5)
C35 C36 C39 120.4(5)
C31 C36 C39 120.8(4)
C34 C35 C36 120.0(5)
C34 C35 H35A 120.0
C36 C35 H35A 120.0
C28 C29 C30 120.6(5)
C28 C29 H29A 119.7
C30 C29 H29A 119.7
C39 C40 H40A 109.5
C39 C40 H40B 109.5
H40A C40 H40B 109.5
C39 C40 H40C 109.5
H40A C40 H40C 109.5
H40B C40 H40C 109.5
C13 C17 H17A 109.5
C13 C17 H17B 109.5
H17A C17 H17B 109.5
C13 C17 H17C 109.5
H17A C17 H17C 109.5
H17B C17 H17C 109.5
C37 C38 H38A 109.5
C37 C38 H38B 109.5
H38A C38 H38B 109.5
C37 C38 H38C 109.5
H38A C38 H38C 109.5
H38B C38 H38C 109.5

loop_
_geom_bond_atom_site_label_1
_geom_bond_atom_site_label_2
_geom_bond_distance
Co1 N2 2.068(4)
Co1 N3 2.204(4)
Co1 N1 2.221(4)
Co1 Cl1 2.2603(14)
Co1 Cl2 2.2723(14)
N1 C2 1.283(6)
N1 C31 1.433(6)
N3 C8 1.279(6)
N3 C10 1.447(6)
N2 C7 1.331(5)
N2 C3 1.338(6)
C15 C14 1.389(6)
C15 C10 1.399(6)
C15 C18 1.529(6)
C7 C6 1.391(6)
C7 C8 1.498(6)
C19 C20 1.388(7)
C19 C24 1.388(7)
C19 C18 1.529(6)
C6 C5 1.376(7)
C6 H6A 0.9500
C10 C11 1.379(6)
C2 C3 1.488(6)
C2 C1 1.505(7)
C4 C5 1.387(6)
C4 C3 1.389(6)
C4 H4A 0.9500
C18 C25 1.526(6)
C18 H18A 1.0000
C14 C13 1.396(7)
C14 H14A 0.9500
C32 C33 1.392(7)
C32 C31 1.406(7)
C32 C37 1.517(8)
C12 C13 1.391(7)
C12 C11 1.406(6)
C12 H12A 0.9500
C13 C17 1.512(6)
C8 C9 1.493(6)
C31 C36 1.405(7)
C25 C26 1.391(7)
C25 C30 1.395(7)
C24 C23 1.390(7)
C24 H24A 0.9500
C5 H5A 0.9500
C9 H9A 0.9800
C9 H9B 0.9800
C9 H9C 0.9800
C30 C29 1.397(7)
C30 H30A 0.9500
C20 C21 1.381(8)
C20 H20A 0.9500
C39 C40 1.512(8)
C39 C36 1.517(7)
C39 H39A 0.9900
C39 H39B 0.9900
C11 C16 1.510(6)
C27 C28 1.377(8)
C27 C26 1.397(7)
C27 H27A 0.9500
C26 H26A 0.9500
C22 C21 1.374(9)
C22 C23 1.381(9)
C22 H22A 0.9500
C28 C29 1.389(7)
C28 H28A 0.9500
C37 C38 1.510(8)
C37 H37A 0.9900
C37 H37B 0.9900
C34 C33 1.374(9)
C34 C35 1.385(8)
C34 H34A 0.9500
C23 H23A 0.9500
C33 H33A 0.9500
C1 H1A 0.9800
C1 H1B 0.9800
C1 H1C 0.9800
C16 H16A 0.9800
C16 H16B 0.9800
C16 H16C 0.9800
C21 H21A 0.9500
C36 C35 1.387(7)
C35 H35A 0.9500
C29 H29A 0.9500
C40 H40A 0.9800
C40 H40B 0.9800
C40 H40C 0.9800
C17 H17A 0.9800
C17 H17B 0.9800
C17 H17C 0.9800
C38 H38A 0.9800
C38 H38B 0.9800
C38 H38C 0.9800

loop_
_geom_torsion_atom_site_label_1
_geom_torsion_atom_site_label_2
_geom_torsion_atom_site_label_3
_geom_torsion_atom_site_label_4
_geom_torsion
N2 Co1 N1 C2 9.6(3)
N3 Co1 N1 C2 43.1(4)
Cl1 Co1 N1 C2 162.8(3)
Cl2 Co1 N1 C2 -86.7(3)
N2 Co1 N1 C31 -177.4(4)
N3 Co1 N1 C31 -143.9(3)
Cl1 Co1 N1 C31 -24.2(4)
Cl2 Co1 N1 C31 86.4(4)
N2 Co1 N3 C8 -14.3(3)
N1 Co1 N3 C8 -47.8(4)
Cl1 Co1 N3 C8 -168.3(3)
Cl2 Co1 N3 C8 81.0(3)
N2 Co1 N3 C10 172.0(3)
N1 Co1 N3 C10 138.4(3)
Cl1 Co1 N3 C10 18.0(3)
Cl2 Co1 N3 C10 -92.7(3)
N3 Co1 N2 C7 13.2(3)
N1 Co1 N2 C7 172.2(4)
Cl1 Co1 N2 C7 89.7(4)
Cl2 Co1 N2 C7 -89.0(3)
N3 Co1 N2 C3 -169.2(4)
N1 Co1 N2 C3 -10.3(3)
Cl1 Co1 N2 C3 -92.7(4)
Cl2 Co1 N2 C3 88.5(3)
C3 N2 C7 C6 -2.4(6)
Co1 N2 C7 C6 175.2(3)
C3 N2 C7 C8 171.6(4)
Co1 N2 C7 C8 -10.8(5)
N2 C7 C6 C5 0.3(7)
C8 C7 C6 C5 -173.0(4)
C14 C15 C10 C11 -0.7(6)
C18 C15 C10 C11 177.3(4)
C14 C15 C10 N3 175.8(4)
C18 C15 C10 N3 -6.3(6)
C8 N3 C10 C11 -81.2(5)
Co1 N3 C10 C11 92.2(4)
C8 N3 C10 C15 102.3(5)
Co1 N3 C10 C15 -84.3(4)
C31 N1 C2 C3 178.9(4)
Co1 N1 C2 C3 -7.8(5)
C31 N1 C2 C1 2.3(7)
Co1 N1 C2 C1 175.6(4)
C14 C15 C18 C25 -25.0(6)
C10 C15 C18 C25 157.1(4)
C14 C15 C18 C19 105.0(5)
C10 C15 C18 C19 -72.9(5)
C20 C19 C18 C25 -101.9(5)
C24 C19 C18 C25 79.0(5)
C20 C19 C18 C15 128.1(5)
C24 C19 C18 C15 -50.9(6)
C10 C15 C14 C13 -1.6(6)
C18 C15 C14 C13 -179.6(4)
C11 C12 C13 C14 -0.7(6)
C11 C12 C13 C17 179.9(4)
C15 C14 C13 C12 2.2(7)
C15 C14 C13 C17 -178.3(4)
C10 N3 C8 C9 2.1(7)
Co1 N3 C8 C9 -171.7(3)
C10 N3 C8 C7 -173.1(4)
Co1 N3 C8 C7 13.2(5)
N2 C7 C8 N3 -2.3(5)
C6 C7 C8 N3 171.4(4)
N2 C7 C8 C9 -177.9(4)
C6 C7 C8 C9 -4.1(6)
C33 C32 C31 C36 1.6(7)
C37 C32 C31 C36 -178.5(5)
C33 C32 C31 N1 -179.1(4)
C37 C32 C31 N1 0.7(7)
C2 N1 C31 C36 -104.9(5)
Co1 N1 C31 C36 82.4(5)
C2 N1 C31 C32 75.9(6)
Co1 N1 C31 C32 -96.9(5)
C15 C18 C25 C26 125.5(5)
C19 C18 C25 C26 -2.8(6)
C15 C18 C25 C30 -57.6(6)
C19 C18 C25 C30 174.2(4)
C20 C19 C24 C23 -1.5(7)
C18 C19 C24 C23 177.6(4)
C7 C6 C5 C4 0.8(7)
C3 C4 C5 C6 0.1(7)
C7 N2 C3 C4 3.4(6)
Co1 N2 C3 C4 -174.2(3)
C7 N2 C3 C2 -172.8(4)
Co1 N2 C3 C2 9.6(5)
C5 C4 C3 N2 -2.3(7)
C5 C4 C3 C2 173.5(4)
N1 C2 C3 N2 -0.6(6)
C1 C2 C3 N2 176.3(4)
N1 C2 C3 C4 -176.6(4)
C1 C2 C3 C4 0.3(7)
C26 C25 C30 C29 0.5(7)
C18 C25 C30 C29 -176.6(5)
C24 C19 C20 C21 1.7(7)
C18 C19 C20 C21 -177.3(4)
C15 C10 C11 C12 2.2(6)
N3 C10 C11 C12 -174.1(4)
C15 C10 C11 C16 -178.8(4)
N3 C10 C11 C16 4.9(6)
C13 C12 C11 C10 -1.5(6)
C13 C12 C11 C16 179.5(4)
C30 C25 C26 C27 -0.5(7)
C18 C25 C26 C27 176.5(5)
C28 C27 C26 C25 0.4(8)
C26 C27 C28 C29 -0.2(8)
C33 C32 C37 C38 -18.9(8)
C31 C32 C37 C38 161.2(6)
C21 C22 C23 C24 0.3(8)
C19 C24 C23 C22 0.4(8)
C35 C34 C33 C32 -1.9(8)
C31 C32 C33 C34 0.4(7)
C37 C32 C33 C34 -179.5(5)
C23 C22 C21 C20 -0.1(8)
C19 C20 C21 C22 -1.0(8)
C32 C31 C36 C35 -2.2(7)
N1 C31 C36 C35 178.6(4)
C32 C31 C36 C39 -179.7(5)
N1 C31 C36 C39 1.1(7)
C40 C39 C36 C35 41.4(7)
C40 C39 C36 C31 -141.1(5)
C33 C34 C35 C36 1.3(8)
C31 C36 C35 C34 0.7(8)
C39 C36 C35 C34 178.2(5)
C27 C28 C29 C30 0.2(8)
C25 C30 C29 C28 -0.4(8)
